data_7212919
loop_
_publ_author_name
'Hung, Jui-Yi'
'Lin, Chen-Huey'
'Chi, Yun'
'Chung, Min-Wen'
'Chen, Yi-Ju'
'Lee, Gene-Hsiang'
'Chou, Pi-Tai'
'Chen, Chung-Chia'
'Wu, Chung-Chih'

_publ_section_title
;
 Phosphorescent Ir(iii) complexes bearing double benzyldiphenylphosphine
 cyclometalates; strategic synthesis, fundamental and integration for
 white OLED fabrication
;
_journal_issue 36
_journal_name_full 'Journal of Materials Chemistry'
_journal_page_first 7682
_journal_paper_doi 10.1039/c0jm00653j
_journal_volume 20
_journal_year 2010
_chemical_formula_sum 'C40 H35 Ir O2 P2'
_chemical_formula_weight 801.82
_chemical_name_systematic
;
?
;
_space_group_IT_number 19
_symmetry_cell_setting orthorhombic
_symmetry_space_group_name_Hall 'P 2ac 2ab'
_symmetry_space_group_name_H-M 'P 21 21 21'
_atom_sites_solution_hydrogens geom
_atom_sites_solution_primary direct
_atom_sites_solution_secondary difmap
_audit_creation_method SHELXL-97
_cell_angle_alpha 90.00
_cell_angle_beta 90.00
_cell_angle_gamma 90.00
_cell_formula_units_Z 4
_cell_length_a 11.6230(4)
_cell_length_b 14.4659(5)
_cell_length_c 19.0615(7)
_cell_measurement_reflns_used 6475
_cell_measurement_temperature 150(2)
_cell_measurement_theta_max 27.50
_cell_measurement_theta_min 2.25
_cell_volume 3204.9(2)
_computing_cell_refinement 'Bruker SAINT'
_computing_data_collection 'Bruker SMART'
_computing_data_reduction 'Bruker SAINT'
_computing_molecular_graphics 'Bruker SHELXTL'
_computing_publication_material 'Bruker SHELXTL'
_computing_structure_refinement 'SHELXL-97 (Sheldrick, 1997)'
_computing_structure_solution 'SHELXS-97 (Sheldrick, 1990)'
_diffrn_ambient_temperature 150(2)
_diffrn_measured_fraction_theta_full 0.999
_diffrn_measured_fraction_theta_max 0.999
_diffrn_measurement_device_type 'BRUKER SMART APEXCCD area detector'
_diffrn_measurement_method 'omega scans'
_diffrn_radiation_monochromator graphite
_diffrn_radiation_source 'fine-focus sealed tube'
_diffrn_radiation_type MoK\a
_diffrn_radiation_wavelength 0.71073
_diffrn_reflns_av_R_equivalents 0.0361
_diffrn_reflns_av_sigmaI/netI 0.0411
_diffrn_reflns_limit_h_max 15
_diffrn_reflns_limit_h_min -15
_diffrn_reflns_limit_k_max 18
_diffrn_reflns_limit_k_min -18
_diffrn_reflns_limit_l_max 22
_diffrn_reflns_limit_l_min -24
_diffrn_reflns_number 31881
_diffrn_reflns_theta_full 27.50
_diffrn_reflns_theta_max 27.50
_diffrn_reflns_theta_min 1.77
_exptl_absorpt_coefficient_mu 4.302
_exptl_absorpt_correction_T_max 0.6047
_exptl_absorpt_correction_T_min 0.4127
_exptl_absorpt_correction_type multi-scan
_exptl_crystal_colour light-yellow
_exptl_crystal_density_diffrn 1.662
_exptl_crystal_density_meas ?
_exptl_crystal_density_method 'not measured'
_exptl_crystal_description block
_exptl_crystal_F_000 1592
_exptl_crystal_size_max 0.25
_exptl_crystal_size_mid 0.25
_exptl_crystal_size_min 0.13
_refine_diff_density_max 0.989
_refine_diff_density_min -0.772
_refine_diff_density_rms 0.082
_refine_ls_abs_structure_details 'Flack H D (1983), Acta Cryst. A39, 876-881'
_refine_ls_abs_structure_Flack 0.008(4)
_refine_ls_extinction_method none
_refine_ls_goodness_of_fit_ref 0.981
_refine_ls_hydrogen_treatment constr
_refine_ls_matrix_type full
_refine_ls_number_parameters 407
_refine_ls_number_reflns 7343
_refine_ls_number_restraints 0
_refine_ls_restrained_S_all 0.981
_refine_ls_R_factor_all 0.0215
_refine_ls_R_factor_gt 0.0205
_refine_ls_shift/su_max 0.003
_refine_ls_shift/su_mean 0.000
_refine_ls_structure_factor_coef Fsqd
_refine_ls_weighting_details 'calc w=1/[\s^2^(Fo^2^)+(0.0011P)^2^+0.0000P] where P=(Fo^2^+2Fc^2^)/3'
_refine_ls_weighting_scheme calc
_refine_ls_wR_factor_gt 0.0411
_refine_ls_wR_factor_ref 0.0414
_reflns_number_gt 7127
_reflns_number_total 7343
_reflns_threshold_expression >2sigma(I)
_cod_data_source_file c0jm00653j.txt
_cod_data_source_block complex(1)
_cod_depositor_comments
;
The following automatic conversions were performed:

'_symmetry_cell_setting' value 'Orthorhombic' changed to
'orthorhombic' according to
/home/saulius/struct/CIF-dictionaries/cif_core.dic dictionary named
'cif_core.dic' version 2.4.2 from 2011-04-26.

Automatic conversion script
Id: cif_fix_values 1891 2012-01-12 08:04:46Z andrius 

The following automatic conversions were performed:

'_exptl_crystal_density_meas' value 'not_measured' was changed to '?'
- the value is perceived as not measured.

Automatic conversion script
Id: cif_fix_values 3008 2015-01-20 13:52:24Z robertas 
;
_cod_original_sg_symbol_H-M P2(1)2(1)2(1)
_cod_database_code 7212919

loop_
_symmetry_equiv_pos_as_xyz
'x, y, z'
'-x+1/2, -y, z+1/2'
'-x, y+1/2, -z+1/2'
'x+1/2, -y+1/2, -z'

loop_
_atom_site_label
_atom_site_type_symbol
_atom_site_fract_x
_atom_site_fract_y
_atom_site_fract_z
_atom_site_U_iso_or_equiv
_atom_site_adp_type
_atom_site_occupancy
_atom_site_symmetry_multiplicity
_atom_site_calc_flag
_atom_site_refinement_flags
Ir Ir 0.572312(10) 0.402448(8) 0.922709(6) 0.01363(3) Uani 1 1 d .
P1 P 0.54469(6) 0.56109(5) 0.92140(5) 0.01528(16) Uani 1 1 d .
P2 P 0.75084(6) 0.39757(6) 0.96422(4) 0.01441(15) Uani 1 1 d .
O1 O 0.55999(18) 0.39306(16) 0.80471(10) 0.0206(5) Uani 1 1 d .
O2 O 0.40612(17) 0.38490(14) 0.87075(11) 0.0205(5) Uani 1 1 d .
C1 C 0.5241(2) 0.4168(2) 1.02510(16) 0.0154(7) Uani 1 1 d .
C2 C 0.5017(2) 0.3407(2) 1.06844(18) 0.0173(7) Uani 1 1 d .
H2 H 0.5154 0.2803 1.0508 0.021 Uiso 1 1 calc R
C3 C 0.4599(3) 0.3506(2) 1.13705(17) 0.0220(8) Uani 1 1 d .
H3 H 0.4458 0.2976 1.1651 0.026 Uiso 1 1 calc R
C4 C 0.4392(3) 0.4380(2) 1.16372(17) 0.0216(7) Uani 1 1 d .
H4 H 0.4094 0.4456 1.2098 0.026 Uiso 1 1 calc R
C5 C 0.4625(3) 0.5143(2) 1.12225(16) 0.0173(7) Uani 1 1 d .
H5 H 0.4489 0.5743 1.1407 0.021 Uiso 1 1 calc R
C6 C 0.5049(3) 0.5057(2) 1.05480(16) 0.0153(7) Uani 1 1 d .
C7 C 0.5388(2) 0.5916(2) 1.01454(14) 0.0168(6) Uani 1 1 d .
H7A H 0.6149 0.6140 1.0306 0.020 Uiso 1 1 calc R
H7B H 0.4815 0.6412 1.0223 0.020 Uiso 1 1 calc R
C8 C 0.4098(2) 0.6032(2) 0.88358(16) 0.0180(6) Uani 1 1 d .
C9 C 0.3089(3) 0.5984(2) 0.9228(2) 0.0270(7) Uani 1 1 d .
H9 H 0.3110 0.5760 0.9696 0.032 Uiso 1 1 calc R
C10 C 0.2052(3) 0.6262(2) 0.8935(2) 0.0306(9) Uani 1 1 d .
H10 H 0.1369 0.6246 0.9208 0.037 Uiso 1 1 calc R
C11 C 0.2010(3) 0.6564(3) 0.8248(2) 0.0325(9) Uani 1 1 d .
H11 H 0.1298 0.6754 0.8050 0.039 Uiso 1 1 calc R
C12 C 0.2998(3) 0.6590(3) 0.7848(2) 0.0315(9) Uani 1 1 d .
H12 H 0.2963 0.6785 0.7373 0.038 Uiso 1 1 calc R
C13 C 0.4038(3) 0.6331(2) 0.81376(18) 0.0248(8) Uani 1 1 d .
H13 H 0.4718 0.6356 0.7862 0.030 Uiso 1 1 calc R
C14 C 0.6562(3) 0.6338(2) 0.88307(18) 0.0184(7) Uani 1 1 d .
C15 C 0.6875(3) 0.7191(2) 0.91205(18) 0.0219(7) Uani 1 1 d .
H15 H 0.6433 0.7450 0.9491 0.026 Uiso 1 1 calc R
C16 C 0.7829(3) 0.7656(2) 0.88678(19) 0.0288(8) Uani 1 1 d .
H16 H 0.8041 0.8234 0.9066 0.035 Uiso 1 1 calc R
C17 C 0.8473(3) 0.7285(3) 0.8330(2) 0.0323(9) Uani 1 1 d .
H17 H 0.9147 0.7595 0.8173 0.039 Uiso 1 1 calc R
C18 C 0.8144(3) 0.6465(3) 0.8018(2) 0.0323(9) Uani 1 1 d .
H18 H 0.8569 0.6226 0.7633 0.039 Uiso 1 1 calc R
C19 C 0.7188(3) 0.5988(3) 0.82700(16) 0.0246(7) Uani 1 1 d .
H19 H 0.6963 0.5422 0.8057 0.030 Uiso 1 1 calc R
C20 C 0.5978(2) 0.25828(19) 0.92547(17) 0.0156(6) Uani 1 1 d .
C21 C 0.5318(3) 0.1951(2) 0.88602(18) 0.0231(7) Uani 1 1 d .
H21 H 0.4678 0.2175 0.8600 0.028 Uiso 1 1 calc R
C22 C 0.5571(3) 0.1017(2) 0.88397(17) 0.0262(7) Uani 1 1 d .
H22 H 0.5112 0.0614 0.8563 0.031 Uiso 1 1 calc R
C23 C 0.6492(3) 0.0664(2) 0.9221(2) 0.0266(8) Uani 1 1 d .
H23 H 0.6669 0.0023 0.9205 0.032 Uiso 1 1 calc R
C24 C 0.7145(3) 0.1262(2) 0.96219(19) 0.0238(8) Uani 1 1 d .
H24 H 0.7769 0.1026 0.9889 0.029 Uiso 1 1 calc R
C25 C 0.6903(3) 0.2208(2) 0.96426(17) 0.0180(7) Uani 1 1 d .
C26 C 0.7622(3) 0.2854(2) 1.00808(17) 0.0176(7) Uani 1 1 d .
H26A H 0.8432 0.2644 1.0097 0.021 Uiso 1 1 calc R
H26B H 0.7321 0.2890 1.0566 0.021 Uiso 1 1 calc R
C27 C 0.8654(3) 0.3949(2) 0.89898(16) 0.0167(6) Uani 1 1 d .
C28 C 0.9804(2) 0.4018(2) 0.91898(18) 0.0200(6) Uani 1 1 d .
H28 H 0.9992 0.4079 0.9673 0.024 Uiso 1 1 calc R
C29 C 1.0673(3) 0.3998(2) 0.86969(15) 0.0213(6) Uani 1 1 d .
H29 H 1.1455 0.4041 0.8840 0.026 Uiso 1 1 calc R
C30 C 1.0400(3) 0.3914(2) 0.79951(17) 0.0225(7) Uani 1 1 d .
H30 H 1.0994 0.3919 0.7653 0.027 Uiso 1 1 calc R
C31 C 0.9261(3) 0.3824(2) 0.77869(16) 0.0222(7) Uani 1 1 d .
H31 H 0.9080 0.3753 0.7304 0.027 Uiso 1 1 calc R
C32 C 0.8390(3) 0.3836(2) 0.82801(17) 0.0185(7) Uani 1 1 d .
H32 H 0.7612 0.3767 0.8137 0.022 Uiso 1 1 calc R
C33 C 0.7985(3) 0.4850(2) 1.02640(17) 0.0164(7) Uani 1 1 d .
C34 C 0.7708(3) 0.4780(2) 1.09748(17) 0.0232(8) Uani 1 1 d .
H34 H 0.7304 0.4253 1.1141 0.028 Uiso 1 1 calc R
C35 C 0.8018(3) 0.5473(3) 1.1439(2) 0.0307(9) Uani 1 1 d .
H35 H 0.7830 0.5415 1.1922 0.037 Uiso 1 1 calc R
C36 C 0.8599(3) 0.6248(2) 1.1204(2) 0.0319(9) Uani 1 1 d .
H36 H 0.8814 0.6720 1.1525 0.038 Uiso 1 1 calc R
C37 C 0.8862(3) 0.6331(2) 1.0507(2) 0.0305(9) Uani 1 1 d .
H37 H 0.9253 0.6866 1.0344 0.037 Uiso 1 1 calc R
C38 C 0.8560(3) 0.5637(2) 1.00345(19) 0.0215(7) Uani 1 1 d .
H38 H 0.8749 0.5701 0.9552 0.026 Uiso 1 1 calc R
C39 C 0.4512(3) 0.3858(2) 0.80983(17) 0.0213(7) Uani 1 1 d .
C40 C 0.3774(3) 0.3783(3) 0.74616(19) 0.0363(10) Uani 1 1 d .
H40A H 0.3177 0.4260 0.7476 0.054 Uiso 1 1 calc R
H40B H 0.3413 0.3171 0.7448 0.054 Uiso 1 1 calc R
H40C H 0.4248 0.3868 0.7041 0.054 Uiso 1 1 calc R

loop_
_atom_site_aniso_label
_atom_site_aniso_U_11
_atom_site_aniso_U_22
_atom_site_aniso_U_33
_atom_site_aniso_U_23
_atom_site_aniso_U_13
_atom_site_aniso_U_12
Ir 0.01301(5) 0.01472(5) 0.01316(5) -0.00119(5) 0.00004(5) -0.00080(5)
P1 0.0155(4) 0.0158(3) 0.0145(4) 0.0009(4) -0.0002(4) 0.0000(3)
P2 0.0141(4) 0.0155(3) 0.0136(4) -0.0009(4) 0.0001(3) -0.0006(3)
O1 0.0184(11) 0.0277(12) 0.0158(11) -0.0013(10) 0.0002(9) -0.0017(12)
O2 0.0164(12) 0.0247(12) 0.0204(12) -0.0007(9) -0.0021(9) -0.0022(9)
C1 0.0096(14) 0.0223(18) 0.0142(16) -0.0017(13) -0.0026(12) -0.0001(12)
C2 0.0150(15) 0.0181(15) 0.0186(19) -0.0018(14) -0.0004(14) -0.0013(12)
C3 0.0252(19) 0.0227(17) 0.0181(18) 0.0039(14) -0.0001(14) -0.0034(14)
C4 0.0238(18) 0.0260(16) 0.0150(16) 0.0009(13) 0.0014(15) -0.0010(15)
C5 0.0174(17) 0.0179(15) 0.0167(17) -0.0022(13) -0.0021(12) 0.0020(12)
C6 0.0106(15) 0.0188(16) 0.0165(17) 0.0013(12) -0.0024(12) 0.0012(12)
C7 0.0191(15) 0.0154(14) 0.0160(15) -0.0013(14) -0.0005(11) 0.0004(13)
C8 0.0181(16) 0.0135(13) 0.0225(16) -0.0017(14) -0.0032(13) 0.0021(14)
C9 0.0199(16) 0.0298(16) 0.0312(18) -0.001(2) -0.0004(16) -0.0013(15)
C10 0.0167(18) 0.035(2) 0.040(2) -0.0069(17) 0.0001(16) 0.0008(15)
C11 0.026(2) 0.033(2) 0.039(2) -0.0109(18) -0.0143(18) 0.0106(16)
C12 0.037(2) 0.033(2) 0.025(2) -0.0019(16) -0.0129(17) 0.0041(17)
C13 0.026(2) 0.0269(17) 0.0213(18) -0.0027(14) -0.0039(15) 0.0015(14)
C14 0.0161(17) 0.0198(15) 0.0192(18) 0.0049(13) -0.0026(14) -0.0036(13)
C15 0.0203(16) 0.0193(15) 0.026(2) 0.0023(15) 0.0000(15) -0.0008(13)
C16 0.028(2) 0.0243(18) 0.034(2) 0.0055(16) -0.0067(17) -0.0083(15)
C17 0.0213(19) 0.030(2) 0.045(3) 0.0186(18) 0.0026(17) -0.0064(16)
C18 0.034(2) 0.032(2) 0.030(2) 0.0076(17) 0.0158(18) 0.0029(17)
C19 0.0282(18) 0.0228(15) 0.0228(17) -0.0005(17) 0.0058(14) -0.0046(18)
C20 0.0166(15) 0.0152(13) 0.0150(15) -0.0011(13) 0.0058(14) -0.0014(11)
C21 0.0224(18) 0.0277(18) 0.0191(18) -0.0046(15) 0.0028(14) -0.0013(14)
C22 0.0296(19) 0.0209(14) 0.0283(18) -0.0101(15) 0.0090(15) -0.0074(17)
C23 0.0241(17) 0.0172(15) 0.039(2) -0.0019(17) 0.0140(19) -0.0006(13)
C24 0.0184(17) 0.0206(16) 0.033(2) 0.0027(14) 0.0094(16) 0.0025(13)
C25 0.0166(17) 0.0192(16) 0.0182(17) 0.0009(13) 0.0069(13) -0.0009(13)
C26 0.0171(17) 0.0165(15) 0.0193(17) 0.0033(13) 0.0039(13) -0.0003(13)
C27 0.0182(15) 0.0105(14) 0.0212(16) 0.0000(13) 0.0014(12) 0.0008(13)
C28 0.0189(14) 0.0209(14) 0.0201(16) 0.0005(19) -0.0032(14) 0.0006(14)
C29 0.0155(14) 0.0232(14) 0.0253(16) 0.0020(15) -0.0007(14) -0.0005(18)
C30 0.0225(17) 0.0218(17) 0.0233(18) 0.0000(15) 0.0070(13) -0.0006(14)
C31 0.0259(17) 0.0250(17) 0.0158(16) 0.0004(12) 0.0003(16) 0.0062(15)
C32 0.0153(16) 0.0214(18) 0.0189(18) 0.0019(13) -0.0007(13) -0.0009(13)
C33 0.0109(16) 0.0182(15) 0.0201(17) -0.0049(13) -0.0044(13) 0.0057(12)
C34 0.0213(18) 0.0254(17) 0.0229(19) -0.0027(14) -0.0034(14) 0.0060(14)
C35 0.029(2) 0.040(2) 0.023(2) -0.0121(17) -0.0051(16) 0.0130(17)
C36 0.030(2) 0.029(2) 0.037(2) -0.0203(17) -0.0133(18) 0.0080(15)
C37 0.027(2) 0.0204(17) 0.044(2) -0.0081(16) -0.0073(17) 0.0010(14)
C38 0.0198(17) 0.0197(16) 0.0251(19) -0.0021(14) -0.0046(15) 0.0004(13)
C39 0.0228(18) 0.0217(17) 0.0194(17) -0.0025(13) -0.0034(13) -0.0005(13)
C40 0.028(2) 0.055(3) 0.026(2) -0.0022(18) -0.0077(16) -0.0060(18)

loop_
_atom_type_symbol
_atom_type_description
_atom_type_scat_dispersion_real
_atom_type_scat_dispersion_imag
_atom_type_scat_source
C C 0.0033 0.0016 'International Tables Vol C Tables 4.2.6.8 and 6.1.1.4'
H H 0.0000 0.0000 'International Tables Vol C Tables 4.2.6.8 and 6.1.1.4'
O O 0.0106 0.0060 'International Tables Vol C Tables 4.2.6.8 and 6.1.1.4'
P P 0.1023 0.0942 'International Tables Vol C Tables 4.2.6.8 and 6.1.1.4'
Ir Ir -1.4442 7.9887 'International Tables Vol C Tables 4.2.6.8 and 6.1.1.4'

loop_
_geom_angle_atom_site_label_1
_geom_angle_atom_site_label_2
_geom_angle_atom_site_label_3
_geom_angle
C1 Ir C20 96.63(13)
C1 Ir O2 101.69(10)
C20 Ir O2 91.17(10)
C1 Ir P2 85.35(8)
C20 Ir P2 80.13(8)
O2 Ir P2 169.45(6)
C1 Ir O1 160.26(10)
C20 Ir O1 88.53(11)
O2 Ir O1 59.04(8)
P2 Ir O1 114.34(6)
C1 Ir P1 82.62(9)
C20 Ir P1 179.18(10)
O2 Ir P1 89.29(6)
P2 Ir P1 99.48(3)
O1 Ir P1 92.29(6)
C1 Ir C39 131.04(11)
C20 Ir C39 90.28(11)
O2 Ir C39 29.53(9)
P2 Ir C39 143.39(8)
O1 Ir C39 29.52(9)
P1 Ir C39 90.46(7)
C14 P1 C8 105.05(15)
C14 P1 C7 106.04(15)
C8 P1 C7 105.64(14)
C14 P1 Ir 118.52(11)
C8 P1 Ir 116.90(10)
C7 P1 Ir 103.50(11)
C33 P2 C27 103.68(15)
C33 P2 C26 107.25(15)
C27 P2 C26 103.92(15)
C33 P2 Ir 119.63(10)
C27 P2 Ir 116.11(10)
C26 P2 Ir 104.96(11)
C39 O1 Ir 89.52(18)
C39 O2 Ir 92.76(18)
C2 C1 C6 116.5(3)
C2 C1 Ir 122.3(2)
C6 C1 Ir 121.0(2)
C1 C2 C3 122.3(3)
C4 C3 C2 119.8(3)
C3 C4 C5 119.0(3)
C6 C5 C4 122.0(3)
C5 C6 C1 120.5(3)
C5 C6 C7 119.4(3)
C1 C6 C7 120.0(3)
C6 C7 P1 107.7(2)
C9 C8 C13 119.0(3)
C9 C8 P1 119.6(2)
C13 C8 P1 121.3(2)
C10 C9 C8 120.0(3)
C11 C10 C9 120.3(4)
C12 C11 C10 120.2(3)
C11 C12 C13 120.1(4)
C12 C13 C8 120.4(3)
C19 C14 C15 119.3(3)
C19 C14 P1 118.1(3)
C15 C14 P1 122.4(3)
C16 C15 C14 120.0(3)
C17 C16 C15 120.3(3)
C16 C17 C18 120.3(3)
C17 C18 C19 119.9(3)
C14 C19 C18 120.2(3)
C21 C20 C25 116.4(3)
C21 C20 Ir 123.5(2)
C25 C20 Ir 120.0(2)
C22 C21 C20 122.2(3)
C21 C22 C23 120.5(3)
C24 C23 C22 118.8(3)
C23 C24 C25 121.2(3)
C24 C25 C20 120.9(3)
C24 C25 C26 120.8(3)
C20 C25 C26 118.3(3)
C25 C26 P2 104.9(2)
C28 C27 C32 118.9(3)
C28 C27 P2 120.8(2)
C32 C27 P2 120.2(2)
C29 C28 C27 121.0(3)
C28 C29 C30 119.6(3)
C29 C30 C31 120.3(3)
C32 C31 C30 120.2(3)
C31 C32 C27 120.0(3)
C38 C33 C34 118.3(3)
C38 C33 P2 120.7(3)
C34 C33 P2 120.8(3)
C35 C34 C33 120.6(3)
C36 C35 C34 120.5(4)
C37 C36 C35 119.6(3)
C36 C37 C38 120.5(4)
C33 C38 C37 120.5(3)
O1 C39 O2 118.7(3)
O1 C39 C40 121.0(3)
O2 C39 C40 120.3(3)
O1 C39 Ir 60.96(15)
O2 C39 Ir 57.71(15)
C40 C39 Ir 177.6(3)

loop_
_geom_bond_atom_site_label_1
_geom_bond_atom_site_label_2
_geom_bond_distance
Ir C1 2.041(3)
Ir C20 2.107(3)
Ir O2 2.186(2)
Ir P2 2.2218(7)
Ir O1 2.2579(19)
Ir P1 2.3174(7)
Ir C39 2.582(3)
P1 C14 1.822(3)
P1 C8 1.830(3)
P1 C7 1.831(3)
P2 C33 1.819(3)
P2 C27 1.822(3)
P2 C26 1.830(3)
O1 C39 1.272(4)
O2 C39 1.274(4)
C1 C2 1.401(4)
C1 C6 1.423(4)
C2 C3 1.403(5)
C3 C4 1.384(4)
C4 C5 1.384(4)
C5 C6 1.383(4)
C6 C7 1.512(4)
C8 C9 1.392(4)
C8 C13 1.401(4)
C9 C10 1.388(5)
C10 C11 1.381(5)
C11 C12 1.379(5)
C12 C13 1.380(5)
C14 C19 1.388(5)
C14 C15 1.400(4)
C15 C16 1.384(4)
C16 C17 1.379(5)
C17 C18 1.381(5)
C18 C19 1.393(5)
C20 C21 1.410(4)
C20 C25 1.413(4)
C21 C22 1.384(5)
C22 C23 1.391(5)
C23 C24 1.382(5)
C24 C25 1.397(4)
C25 C26 1.506(4)
C27 C28 1.393(4)
C27 C32 1.397(4)
C28 C29 1.380(4)
C29 C30 1.380(4)
C30 C31 1.389(4)
C31 C32 1.381(4)
C33 C38 1.391(4)
C33 C34 1.396(5)
C34 C35 1.384(5)
C35 C36 1.383(5)
C36 C37 1.369(5)
C37 C38 1.394(4)
C39 C40 1.490(4)
